data_2212423
loop_
_publ_author_name
'Chun-Niu, Zhang'
'Guo-Bing, Yan'
'Yun-Fa, Zheng'

_publ_section_title
(<i>E</i>)-4-[(5-Chloro-2-thienyl)methyleneamino]-1,5-dimethyl-2-phenyl-1<i>H</i>-pyrazol-3(2<i>H</i>)-one
_journal_coeditor_code XU2196
_journal_issue 2
_journal_name_full 'Acta Crystallographica Section E'
_journal_page_first o912
_journal_page_last o913
_journal_paper_doi 10.1107/S160053680700270X
_journal_volume 63
_journal_year 2007
_chemical_formula_moiety 'C16 H14 Cl N3 O S'
_chemical_formula_sum 'C16 H14 Cl N3 O S'
_chemical_formula_weight 331.81
_chemical_name_systematic
;
 ?
;
_space_group_IT_number 14
_symmetry_cell_setting monoclinic
_symmetry_space_group_name_Hall '-P 2yn'
_symmetry_space_group_name_H-M 'P 1 21/n 1'
_atom_sites_solution_hydrogens geom
_atom_sites_solution_primary direct
_atom_sites_solution_secondary difmap
_audit_creation_method SHELXL-97
_cell_angle_alpha 90.00
_cell_angle_beta 100.7460(10)
_cell_angle_gamma 90.00
_cell_formula_units_Z 4
_cell_length_a 9.1582(5)
_cell_length_b 7.3314(4)
_cell_length_c 24.1175(13)
_cell_measurement_reflns_used 2807
_cell_measurement_temperature 296(2)
_cell_measurement_theta_max 26.0
_cell_measurement_theta_min 2.1
_cell_volume 1590.91(15)
_computing_cell_refinement 'SAINT (Bruker, 1999)'
_computing_data_collection 'SMART (Bruker, 1998)'
_computing_data_reduction SAINT
_computing_molecular_graphics 'SHELXTL (Bruker, 1998)'
_computing_publication_material SHELXTL
_computing_structure_refinement 'SHELXL-97 (Sheldrick, 1997)'
_computing_structure_solution 'SHELXS-97 (Sheldrick, 1997)'
_diffrn_ambient_temperature 296(2)
_diffrn_measured_fraction_theta_full 0.98
_diffrn_measured_fraction_theta_max 0.98
_diffrn_measurement_device_type 'Bruker APEX-II area-detector diffractometer'
_diffrn_measurement_method '\f and \w scan'
_diffrn_radiation_monochromator graphite
_diffrn_radiation_source 'fine-focus sealed tube'
_diffrn_radiation_type MoK\a
_diffrn_radiation_wavelength 0.71073
_diffrn_reflns_av_R_equivalents 0.0299
_diffrn_reflns_av_sigmaI/netI 0.0252
_diffrn_reflns_limit_h_max 10
_diffrn_reflns_limit_h_min -10
_diffrn_reflns_limit_k_max 8
_diffrn_reflns_limit_k_min -8
_diffrn_reflns_limit_l_max 28
_diffrn_reflns_limit_l_min -28
_diffrn_reflns_number 9409
_diffrn_reflns_theta_full 25.2
_diffrn_reflns_theta_max 25.2
_diffrn_reflns_theta_min 2.2
_diffrn_standards_interval_count 0
_diffrn_standards_interval_time 0
_diffrn_standards_number 0
_exptl_absorpt_coefficient_mu 0.376
_exptl_absorpt_correction_T_max 0.902
_exptl_absorpt_correction_T_min 0.814
_exptl_absorpt_correction_type multi-scan
_exptl_absorpt_process_details '(SADABS; Sheldrick, 1996)'
_exptl_crystal_colour colourless
_exptl_crystal_density_diffrn 1.385
_exptl_crystal_density_method 'not measured'
_exptl_crystal_description block
_exptl_crystal_F_000 688
_exptl_crystal_size_max 0.50
_exptl_crystal_size_mid 0.35
_exptl_crystal_size_min 0.28
_refine_diff_density_max 0.21
_refine_diff_density_min -0.27
_refine_ls_extinction_method none
_refine_ls_goodness_of_fit_ref 0.923
_refine_ls_hydrogen_treatment constr
_refine_ls_matrix_type full
_refine_ls_number_parameters 201
_refine_ls_number_reflns 2807
_refine_ls_number_restraints 0
_refine_ls_restrained_S_all 0.923
_refine_ls_R_factor_all 0.039
_refine_ls_R_factor_gt 0.033
_refine_ls_shift/su_max 0.002
_refine_ls_shift/su_mean 0.000
_refine_ls_structure_factor_coef Fsqd
_refine_ls_weighting_details 'calc w=1/[\s^2^(Fo^2^)+(0.08P)^2^+0.0443P] where P=(Fo^2^+2Fc^2^)/3'
_refine_ls_weighting_scheme calc
_refine_ls_wR_factor_gt 0.100
_refine_ls_wR_factor_ref 0.103
_reflns_number_gt 2286
_reflns_number_total 2807
_reflns_threshold_expression I>2\s(I)
_cod_data_source_file xu2196.cif
_cod_data_source_block I
_cod_depositor_comments
;
The following automatic conversions were performed:
'_symmetry_cell_setting' value 'Monoclinic' changed to 'monoclinic'
according to '/home/saulius/struct/CIF-dictionaries/cif_core.dic'
dictionary named 'cif_core.dic' version 2.4.1 from 2010-06-29.

Automatic conversion script
Id: cif_fix_enum 1527 2010-12-29 10:47:43Z saulius 

The following automatic conversions were performed:

'_symmetry_cell_setting' value 'Monoclinic' changed to 'monoclinic'
according to /home/saulius/struct/CIF-dictionaries/cif_core.dic
dictionary named 'cif_core.dic' version 2.4.1 from 2010-06-29.

Automatic conversion script
Id: cif_fix_values 1715 2011-07-08 13:25:40Z adriana 
;
_cod_original_sg_symbol_H-M 'P 21/n'
_cod_database_code 2212423
_cod_database_fobs_code 2212423

loop_
_symmetry_equiv_pos_as_xyz
'x, y, z'
'-x+1/2, y+1/2, -z+1/2'
'-x, -y, -z'
'x-1/2, -y-1/2, z-1/2'

loop_
_atom_site_type_symbol
_atom_site_label
_atom_site_fract_x
_atom_site_fract_y
_atom_site_fract_z
_atom_site_U_iso_or_equiv
_atom_site_adp_type
_atom_site_calc_flag
_atom_site_refinement_flags
_atom_site_occupancy
C C1 1.17908(19) 0.8388(2) 1.16356(7) 0.0474(4) Uani d . 1
C C2 1.1899(2) 0.6733(3) 1.14075(7) 0.0541(5) Uani d . 1
H H2 1.2570 0.5839 1.1565 0.065 Uiso calc R 1
C C3 1.0877(2) 0.6522(2) 1.09039(7) 0.0533(5) Uani d . 1
H H3 1.0804 0.5463 1.0688 0.064 Uiso calc R 1
C C4 0.99947(18) 0.8007(2) 1.07565(7) 0.0433(4) Uani d . 1
C C5 0.88458(19) 0.8195(2) 1.02603(7) 0.0450(4) Uani d . 1
H H5 0.8697 0.7246 1.0000 0.054 Uiso calc R 1
C C6 0.69265(17) 0.96788(19) 0.96801(6) 0.0351(3) Uani d . 1
C C7 0.65288(17) 0.8302(2) 0.92526(6) 0.0372(4) Uani d . 1
C C8 0.59431(17) 1.1104(2) 0.95487(6) 0.0354(4) Uani d . 1
C C9 0.5937(2) 1.2898(2) 0.98311(7) 0.0476(4) Uani d . 1
H H9A 0.6111 1.3846 0.9576 0.071 Uiso calc R 1
H H9B 0.6707 1.2923 1.0161 0.071 Uiso calc R 1
H H9C 0.4991 1.3088 0.9939 0.071 Uiso calc R 1
C C10 0.4106(2) 1.1985(2) 0.86905(7) 0.0516(5) Uani d . 1
H H10A 0.3910 1.3068 0.8888 0.077 Uiso calc R 1
H H10B 0.3183 1.1460 0.8505 0.077 Uiso calc R 1
H H10C 0.4698 1.2291 0.8415 0.077 Uiso calc R 1
C C11 0.42625(18) 0.7909(2) 0.85242(6) 0.0393(4) Uani d . 1
C C12 0.28340(19) 0.7772(2) 0.86102(7) 0.0478(4) Uani d . 1
H H12 0.2522 0.8452 0.8892 0.057 Uiso calc R 1
C C13 0.1851(2) 0.6607(3) 0.82716(9) 0.0625(5) Uani d . 1
H H13 0.0875 0.6509 0.8326 0.075 Uiso calc R 1
C C14 0.2318(3) 0.5593(3) 0.78544(8) 0.0669(6) Uani d . 1
H H14 0.1659 0.4811 0.7630 0.080 Uiso calc R 1
C C15 0.3758(3) 0.5743(3) 0.77725(8) 0.0630(6) Uani d . 1
H H15 0.4071 0.5055 0.7493 0.076 Uiso calc R 1
C C16 0.4745(2) 0.6907(2) 0.81018(7) 0.0493(4) Uani d . 1
H H16 0.5716 0.7019 0.8043 0.059 Uiso calc R 1
Cl Cl1 1.28368(6) 0.92207(8) 1.22494(2) 0.0683(2) Uani d . 1
N N1 0.49017(15) 1.06807(16) 0.90890(5) 0.0383(3) Uani d . 1
N N2 0.53323(15) 0.90196(16) 0.88734(5) 0.0386(3) Uani d . 1
N N3 0.80232(15) 0.96179(17) 1.01653(6) 0.0387(3) Uani d . 1
O O1 0.70245(13) 0.67498(14) 0.92033(5) 0.0508(3) Uani d . 1
S S1 1.04372(5) 0.97278(6) 1.124592(19) 0.04810(17) Uani d . 1

loop_
_atom_site_aniso_label
_atom_site_aniso_U_11
_atom_site_aniso_U_22
_atom_site_aniso_U_33
_atom_site_aniso_U_12
_atom_site_aniso_U_13
_atom_site_aniso_U_23
C1 0.0434(10) 0.0582(11) 0.0404(9) 0.0031(8) 0.0072(7) 0.0027(8)
C2 0.0533(11) 0.0570(11) 0.0492(10) 0.0173(8) 0.0020(8) 0.0056(8)
C3 0.0551(11) 0.0484(10) 0.0528(10) 0.0152(8) 0.0004(9) -0.0055(8)
C4 0.0413(10) 0.0449(10) 0.0432(9) 0.0079(7) 0.0067(7) -0.0001(7)
C5 0.0459(10) 0.0445(9) 0.0433(9) 0.0062(8) 0.0050(7) -0.0019(8)
C6 0.0360(9) 0.0317(8) 0.0379(8) 0.0024(6) 0.0080(7) 0.0015(6)
C7 0.0378(9) 0.0335(8) 0.0407(8) 0.0052(6) 0.0080(7) 0.0023(6)
C8 0.0406(9) 0.0325(8) 0.0349(8) 0.0018(6) 0.0115(7) 0.0018(6)
C9 0.0626(11) 0.0325(8) 0.0480(9) 0.0055(7) 0.0114(8) -0.0029(7)
C10 0.0620(12) 0.0404(9) 0.0487(10) 0.0164(8) 0.0009(8) 0.0055(7)
C11 0.0504(10) 0.0318(8) 0.0328(8) 0.0082(7) 0.0001(7) 0.0024(6)
C12 0.0484(11) 0.0490(10) 0.0429(9) 0.0072(8) 0.0001(8) -0.0043(7)
C13 0.0529(12) 0.0589(12) 0.0669(12) -0.0007(9) -0.0114(9) -0.0028(10)
C14 0.0878(17) 0.0457(11) 0.0538(12) 0.0002(10) -0.0211(11) -0.0058(9)
C15 0.0995(18) 0.0438(10) 0.0403(10) 0.0126(10) -0.0007(10) -0.0078(8)
C16 0.0688(12) 0.0412(9) 0.0380(9) 0.0115(8) 0.0103(8) 0.0003(7)
Cl1 0.0656(4) 0.0875(4) 0.0474(3) -0.0095(3) -0.0004(2) -0.0049(2)
N1 0.0469(8) 0.0290(7) 0.0384(7) 0.0112(6) 0.0065(6) 0.0000(5)
N2 0.0431(8) 0.0305(7) 0.0408(7) 0.0091(5) 0.0040(6) -0.0035(5)
N3 0.0369(8) 0.0397(7) 0.0393(7) 0.0035(6) 0.0069(6) 0.0023(5)
O1 0.0547(8) 0.0342(6) 0.0594(7) 0.0155(5) 0.0000(6) -0.0068(5)
S1 0.0464(3) 0.0461(3) 0.0510(3) 0.00899(18) 0.0069(2) -0.00393(18)

loop_
_atom_type_symbol
_atom_type_description
_atom_type_scat_dispersion_real
_atom_type_scat_dispersion_imag
_atom_type_scat_source
C C 0.0033 0.0016 'International Tables Vol C Tables 4.2.6.8 and 6.1.1.4'
H H 0.0000 0.0000 'International Tables Vol C Tables 4.2.6.8 and 6.1.1.4'
N N 0.0061 0.0033 'International Tables Vol C Tables 4.2.6.8 and 6.1.1.4'
O O 0.0106 0.0060 'International Tables Vol C Tables 4.2.6.8 and 6.1.1.4'
S S 0.1246 0.1234 'International Tables Vol C Tables 4.2.6.8 and 6.1.1.4'
Cl Cl 0.1484 0.1585 'International Tables Vol C Tables 4.2.6.8 and 6.1.1.4'

loop_
_geom_angle_atom_site_label_1
_geom_angle_atom_site_label_2
_geom_angle_atom_site_label_3
_geom_angle
C2 C1 S1 113.15(13)
C2 C1 Cl1 127.01(14)
S1 C1 Cl1 119.84(11)
C1 C2 C3 111.55(16)
C1 C2 H2 124.2
C3 C2 H2 124.2
C4 C3 C2 114.01(16)
C4 C3 H3 123.0
C2 C3 H3 123.0
C3 C4 C5 126.62(15)
C3 C4 S1 110.73(12)
C5 C4 S1 122.65(12)
N3 C5 C4 122.56(15)
N3 C5 H5 118.7
C4 C5 H5 118.7
C8 C6 N3 123.75(14)
C8 C6 C7 107.44(14)
N3 C6 C7 128.69(13)
O1 C7 N2 122.78(14)
O1 C7 C6 131.61(14)
N2 C7 C6 105.56(12)
N1 C8 C6 110.15(13)
N1 C8 C9 121.09(14)
C6 C8 C9 128.75(15)
C8 C9 H9A 109.5
C8 C9 H9B 109.5
H9A C9 H9B 109.5
C8 C9 H9C 109.5
H9A C9 H9C 109.5
H9B C9 H9C 109.5
N1 C10 H10A 109.5
N1 C10 H10B 109.5
H10A C10 H10B 109.5
N1 C10 H10C 109.5
H10A C10 H10C 109.5
H10B C10 H10C 109.5
C12 C11 C16 121.05(16)
C12 C11 N2 121.70(14)
C16 C11 N2 117.21(16)
C11 C12 C13 119.31(17)
C11 C12 H12 120.3
C13 C12 H12 120.3
C14 C13 C12 120.2(2)
C14 C13 H13 119.9
C12 C13 H13 119.9
C15 C14 C13 119.84(19)
C15 C14 H14 120.1
C13 C14 H14 120.1
C14 C15 C16 120.63(18)
C14 C15 H15 119.7
C16 C15 H15 119.7
C15 C16 C11 118.91(19)
C15 C16 H16 120.5
C11 C16 H16 120.5
C8 N1 N2 107.26(12)
C8 N1 C10 125.44(13)
N2 N1 C10 117.74(12)
C7 N2 N1 108.92(12)
C7 N2 C11 122.88(12)
N1 N2 C11 120.26(12)
C5 N3 C6 118.92(14)
C1 S1 C4 90.56(8)

loop_
_geom_bond_atom_site_label_1
_geom_bond_atom_site_label_2
_geom_bond_distance
C1 C2 1.343(2)
C1 S1 1.7178(17)
C1 Cl1 1.7184(18)
C2 C3 1.397(3)
C2 H2 0.9300
C3 C4 1.363(2)
C3 H3 0.9300
C4 C5 1.445(2)
C4 S1 1.7233(17)
C5 N3 1.282(2)
C5 H5 0.9300
C6 C8 1.377(2)
C6 N3 1.394(2)
C6 C7 1.440(2)
C7 O1 1.2391(17)
C7 N2 1.3929(19)
C8 N1 1.357(2)
C8 C9 1.482(2)
C9 H9A 0.9600
C9 H9B 0.9600
C9 H9C 0.9600
C10 N1 1.4521(19)
C10 H10A 0.9600
C10 H10B 0.9600
C10 H10C 0.9600
C11 C12 1.366(2)
C11 C16 1.393(2)
C11 N2 1.423(2)
C12 C13 1.391(2)
C12 H12 0.9300
C13 C14 1.381(3)
C13 H13 0.9300
C14 C15 1.374(3)
C14 H14 0.9300
C15 C16 1.381(3)
C15 H15 0.9300
C16 H16 0.9300
N1 N2 1.4090(17)

loop_
_geom_hbond_atom_site_label_D
_geom_hbond_atom_site_label_H
_geom_hbond_atom_site_label_A
_geom_hbond_site_symmetry_A
_geom_hbond_distance_DH
_geom_hbond_distance_HA
_geom_hbond_distance_DA
_geom_hbond_angle_DHA
C3 H3 O1 3_767 0.93 2.54 3.115(2) 120.2
C5 H5 O1 . 0.93 2.25 2.969(2) 133.4
C9 H9A O1 1_565 0.96 2.51 3.438(2) 161.4

loop_
_cod_related_entry_id
_cod_related_entry_database
_cod_related_entry_code
1 ChemSpider 30655170
